data_2210132
loop_
_publ_author_name
'Lawrence E. Moore Jr'
'Richard E. Norman'

_publ_section_title
;<i>trans</i>-Diaquabis(<i>N</i>,<i>N</i>'-dimethylethane-1,2-diamine-\k^2^<i>N</i>,<i>N</i>')nickel(II)
 dichloride dihydrate
;
_journal_coeditor_code BV2027
_journal_issue 9
_journal_name_full 'Acta Crystallographica Section E'
_journal_page_first m2342
_journal_page_last m2344
_journal_paper_doi 10.1107/S1600536806033782
_journal_volume 62
_journal_year 2006
_chemical_formula_iupac '[Ni (C4 H12 N2)2 (H2 O)2] Cl2, 2H2 O'
_chemical_formula_moiety 'C8 H28 N4 Ni O2 2+, 2Cl -, 2H2 O'
_chemical_formula_sum 'C8 H32 Cl2 N4 Ni O4'
_chemical_formula_weight 377.97
_chemical_name_systematic
;
trans-Diaquabis(N,N'-dimethylethane-1,2-diamine-\k^2^N,N')nickel(II)
dichloride dihydrate
;
_space_group_IT_number 14
_symmetry_cell_setting monoclinic
_symmetry_space_group_name_Hall '-P 2yn'
_symmetry_space_group_name_H-M 'P 1 21/n 1'
_cell_angle_alpha 90
_cell_angle_beta 116.703(13)
_cell_angle_gamma 90
_cell_formula_units_Z 2
_cell_length_a 8.7402(15)
_cell_length_b 12.788(3)
_cell_length_c 9.011(2)
_cell_measurement_reflns_used 2530
_cell_measurement_temperature 110
_cell_measurement_theta_max 30.8
_cell_measurement_theta_min 2.5
_cell_volume 899.7(3)
_computing_cell_refinement 'SCALEPACK (Otwinowski & Minor, 1997)'
_computing_data_collection 'COLLECT (Nonius, 2000)'
_computing_data_reduction 'SCALEPACK and DENZO (Otwinowski & Minor, 1997)'
_computing_molecular_graphics 'PROGRAM? (Reference?)'
_computing_publication_material 'TEXSAN for Windows'
_computing_structure_refinement 'TEXSAN for Windows (Molecular Structure Corporation, 1999)'
_computing_structure_solution 'SIR92 (Altomare <i>et al.</i>,  1993)'
_diffrn_ambient_temperature 110
_diffrn_measured_fraction_theta_full 0.986
_diffrn_measured_fraction_theta_max 0.986
_diffrn_measurement_device 'Nonius KappaCCD (with an Oxford Cryosystem Cryostream coller)'
_diffrn_measurement_method ' \w scans with \k offsets'
_diffrn_radiation_monochromator graphite
_diffrn_radiation_source 'fine-focus sealed tube'
_diffrn_radiation_type MoK\a
_diffrn_radiation_wavelength 0.71073
_diffrn_reflns_av_R_equivalents 0.0308
_diffrn_reflns_av_sigmaI/netI 0.066
_diffrn_reflns_limit_h_max 12
_diffrn_reflns_limit_h_min -12
_diffrn_reflns_limit_k_max 18
_diffrn_reflns_limit_k_min -17
_diffrn_reflns_limit_l_max 12
_diffrn_reflns_limit_l_min -12
_diffrn_reflns_number 13820
_diffrn_reflns_reduction_process 'Lp corrections applied'
_diffrn_reflns_theta_full 30.79
_diffrn_reflns_theta_max 30.8
_diffrn_reflns_theta_min 2.7
_diffrn_standards_decay_% <2
_exptl_absorpt_coefficient_mu 1.388
_exptl_absorpt_correction_T_max 0.874
_exptl_absorpt_correction_T_min 0.734
_exptl_absorpt_correction_type multi-scan
_exptl_absorpt_process_details '(SCALEPACK; Otwinowski & Minor, 1997)'
_exptl_crystal_colour 'light purple'
_exptl_crystal_density_diffrn 1.395
_exptl_crystal_description 'plate fragment'
_exptl_crystal_F_000 404.00
_exptl_crystal_size_max 0.30
_exptl_crystal_size_mid 0.15
_exptl_crystal_size_min 0.10
_refine_diff_density_max 0.359
_refine_diff_density_min -0.420
_refine_ls_extinction_coef 0.0000015(3)
_refine_ls_extinction_expression 'equ(3) Acta Cryst.(1968) A24, p213.'
_refine_ls_extinction_method 'Zachariasen (1967)'
_refine_ls_goodness_of_fit_all 0.9547
_refine_ls_goodness_of_fit_ref 1.0073
_refine_ls_hydrogen_treatment constr
_refine_ls_matrix_type full
_refine_ls_number_constraints 0
_refine_ls_number_parameters 90
_refine_ls_number_reflns 1978
_refine_ls_number_restraints 5
_refine_ls_R_factor_all 0.0485
_refine_ls_R_factor_gt 0.0423
_refine_ls_shift/su_max 0.0003
_refine_ls_shift/su_mean 0.00
_refine_ls_structure_factor_coef Fsqd
_refine_ls_weighting_details 'w = 1/[\s^2^(Fo) + 0.0004|Fo|^2^]'
_refine_ls_weighting_scheme sigma
_refine_ls_wR_factor_all 0.0809
_refine_ls_wR_factor_ref 0.0718
_reflns_number_gt 1978
_reflns_number_total 2774
_reflns_threshold_expression I>3.00\s(I)
_cod_data_source_file bv2027.cif
_cod_data_source_block I
_cod_original_sg_symbol_H-M 'P 21/n'
_cod_database_code 2210132
_cod_database_fobs_code 2210132

loop_
_symmetry_equiv_pos_as_xyz
'   +x,   +y,   +z'
1/2-x,1/2+y,1/2-z
'   -x,   -y,   -z'
1/2+x,1/2-y,1/2+z

loop_
_atom_site_type_symbol
_atom_site_label
_atom_site_fract_x
_atom_site_fract_y
_atom_site_fract_z
_atom_site_U_iso_or_equiv
_atom_site_adp_type
_atom_site_calc_flag
_atom_site_occupancy
_atom_site_disorder_assembly
_atom_site_disorder_group
Ni Ni1 0.5000 0.5000 0.5000 0.01018(8) Uani d 1 . .
Cl Cl1 0.75579(6) 0.29715(3) 0.99295(5) 0.01708(11) Uani d 1 . .
O O1 0.5687(2) 0.34897(9) 0.6114(2) 0.0151(3) Uani d 1 . .
O O2 0.1179(2) 0.69451(13) 0.6066(2) 0.0366(5) Uani d 1 . .
N N1 0.4107(2) 0.55682(12) 0.6653(2) 0.0143(4) Uani d 1 . .
N N2 0.7396(2) 0.55849(11) 0.6787(2) 0.0148(4) Uani d 1 . .
C C1 0.5448(3) 0.62870(10) 0.7800(2) 0.0200(5) Uani d 1 . .
C C2 0.7200(2) 0.58150(10) 0.8303(2) 0.0185(4) Uani d 1 . .
C C3 0.3590(2) 0.4796(2) 0.7566(3) 0.0191(5) Uani d 1 . .
C C4 0.8969(2) 0.4970(2) 0.7186(3) 0.0216(5) Uani d 1 . .
H H1 0.3127 0.5983 0.6019 0.017 Uiso c 1 . .
H H2 0.7554 0.6240 0.6377 0.018 Uiso c 1 . .
H H3 0.5369 0.6937 0.7258 0.024 Uiso c 1 . .
H H4 0.5285 0.6397 0.8762 0.024 Uiso c 1 . .
H H5 0.7307 0.5187 0.8905 0.022 Uiso c 1 . .
H H6 0.8059 0.6295 0.8981 0.022 Uiso c 1 . .
H H7 0.3200 0.4175 0.6926 0.005 Uiso c 0.21(2) A 1
H H8 0.4546 0.4635 0.8597 0.005 Uiso c 0.21 A 1
H H9 0.2697 0.5078 0.7770 0.005 Uiso c 0.21 A 1
H H10 0.9147 0.4915 0.6224 0.026 Uiso c 1 . .
H H11 0.9922 0.5311 0.8044 0.026 Uiso c 1 . .
H H12 0.8846 0.4291 0.7545 0.026 Uiso c 1 . .
H H13 0.6330 0.3424 0.7270 0.018 Uiso d 1 . .
H H14 0.4795 0.2990 0.5698 0.018 Uiso d 1 . .
H H15 0.0142 0.7224 0.5688 0.044 Uiso d 1 . .
H H16 0.1454 0.6965 0.7136 0.044 Uiso d 1 . .
H H17 0.4510 0.4324 0.8144 0.018 Uiso c 0.79 A 2
H H18 0.3314 0.5148 0.8343 0.018 Uiso c 0.79 A 2
H H19 0.2620 0.4416 0.6807 0.018 Uiso c 0.79 A 2

loop_
_atom_site_aniso_label
_atom_site_aniso_U_11
_atom_site_aniso_U_22
_atom_site_aniso_U_33
_atom_site_aniso_U_12
_atom_site_aniso_U_13
_atom_site_aniso_U_23
Ni1 0.0097(2) 0.0101(2) 0.0096(2) 0.00031(12) 0.00333(12) 0.00015(12)
Cl1 0.0175(2) 0.0149(2) 0.0143(2) 0.0033(2) 0.0032(2) 0.0003(2)
O1 0.0153(6) 0.0132(6) 0.0130(6) -0.0019(5) 0.0030(5) 0.0013(5)
O2 0.0378(9) 0.0513(11) 0.0230(8) 0.0266(8) 0.0157(7) 0.0109(8)
N1 0.0150(7) 0.0151(7) 0.0135(7) 0.0029(6) 0.0070(6) 0.0019(6)
N2 0.0144(7) 0.0130(7) 0.0145(8) -0.0016(6) 0.0043(6) 0.0021(6)
C1 0.0296(10) 0.0144(9) 0.0157(9) 0.0018(8) 0.0100(8) -0.0031(8)
C2 0.0206(9) 0.0173(9) 0.0119(9) -0.0055(8) 0.0021(7) -0.0017(7)
C3 0.0223(9) 0.0206(10) 0.0191(10) 0.0032(8) 0.0136(8) 0.0032(8)
C4 0.0130(8) 0.0244(10) 0.0229(10) 0.0001(8) 0.0040(7) 0.0038(8)

loop_
_atom_type_symbol
_atom_type_scat_dispersion_real
_atom_type_scat_dispersion_imag
_atom_type_scat_source
C 0.002 0.002
;International Tables for Crystallography
(1992, Vol. C, Table 6.1.1.2)
;
H 0.000 0.000
;International Tables for Crystallography
(1992, Vol. C, Table 6.1.1.2)
;
N 0.004 0.003
;International Tables for Crystallography
(1992, Vol. C, Table 6.1.1.2)
;
Cl 0.132 0.159
;International Tables for Crystallography
(1992, Vol. C, Tables 4.2.6.8 and 6.1.1.1)
;
Ni 0.285 1.113
;International Tables for Crystallography
(1992, Vol. C, Tables 4.2.6.8 and 6.1.1.1)
;
O 0.008 0.006
;International Tables for Crystallography
(1992, Vol. C, Table 6.1.1.2)
;

loop_
_geom_angle_atom_site_label_1
_geom_angle_atom_site_label_2
_geom_angle_atom_site_label_3
_geom_angle_site_symmetry_1
_geom_angle_site_symmetry_3
_geom_angle
_geom_angle_publ_flag
O1 Ni1 O1 . 3_666 180.00 n
O1 Ni1 N1 . . 95.46(6) y
O1 Ni1 N1 . 3_666 84.54(6) y
O1 Ni1 N2 . . 89.37(5) y
O1 Ni1 N2 . 3_666 90.63(5) y
O1 Ni1 N1 3_666 . 84.54(6) n
O1 Ni1 N1 3_666 3_666 95.46(6) n
O1 Ni1 N2 3_666 . 90.63(5) n
O1 Ni1 N2 3_666 3_666 89.37(5) n
N1 Ni1 N1 . 3_666 180.00 n
N1 Ni1 N2 . . 83.92(6) y
N1 Ni1 N2 . 3_666 96.08(6) y
N1 Ni1 N2 3_666 . 96.08(6) n
N1 Ni1 N2 3_666 3_666 83.92(6) n
N2 Ni1 N2 . 3_666 180.00 n
Ni1 N1 C1 . . 106.30(10) n
Ni1 N1 C3 . . 117.90(10) n
C1 N1 C3 . . 111.70(10) n
Ni1 N2 C2 . . 106.60(10) n
Ni1 N2 C4 . . 119.30(10) n
C2 N2 C4 . . 111.20(10) n
N1 C1 C2 . . 109.7(2) n
N2 C2 C1 . . 108.90(10) n
Ni1 O1 H13 . . 120.31 n
Ni1 O1 H14 . . 114.71 n
H13 O1 H14 . . 110.77 n
H15 O2 H16 . . 97.91 n
Ni1 N1 H1 . . 106.80 n
C1 N1 H1 . . 106.80 n
C3 N1 H1 . . 106.80 n
Ni1 N2 H2 . . 106.33 n
C2 N2 H2 . . 106.33 n
C4 N2 H2 . . 106.33 n
N1 C1 H3 . . 109.41 n
N1 C1 H4 . . 109.41 n
C2 C1 H3 . . 109.41 n
C2 C1 H4 . . 109.41 n
H3 C1 H4 . . 109.46 n
N2 C2 H5 . . 109.61 n
N2 C2 H6 . . 109.61 n
C1 C2 H5 . . 109.61 n
C1 C2 H6 . . 109.62 n
H5 C2 H6 . . 109.46 n
N1 C3 H7 . . 109.68 n
N1 C3 H8 . . 109.46 n
N1 C3 H9 . . 109.67 n
N1 C3 H17 . . 109.49 n
N1 C3 H18 . . 109.58 n
N1 C3 H19 . . 109.74 n
H7 C3 H8 . . 109.26 n
H7 C3 H9 . . 109.47 n
H8 C3 H9 . . 109.29 n
H17 C3 H18 . . 109.23 n
H17 C3 H19 . . 109.34 n
H18 C3 H19 . . 109.45 n
N2 C4 H10 . . 109.47 n
N2 C4 H11 . . 109.47 n
N2 C4 H12 . . 109.47 n
H10 C4 H11 . . 109.47 n
H10 C4 H12 . . 109.47 n
H11 C4 H12 . . 109.47 n

loop_
_geom_bond_atom_site_label_1
_geom_bond_atom_site_label_2
_geom_bond_site_symmetry_2
_geom_bond_distance
_geom_bond_publ_flag
Ni1 O1 . 2.1350(10) y
Ni1 O1 3_666 2.1350(10) y
Ni1 N1 . 2.098(2) y
Ni1 N1 3_666 2.098(2) y
Ni1 N2 . 2.1230(10) y
Ni1 N2 3_666 2.1230(10) y
N1 C1 . 1.482(2) n
N1 C3 . 1.480(3) n
N2 C2 . 1.481(3) n
N2 C4 . 1.480(3) n
C1 C2 . 1.514(3) n
O1 H13 . 0.939 n
O1 H14 . 0.946 n
O2 H15 . 0.887 n
O2 H16 . 0.882 n
N1 H1 . 0.950 n
N2 H2 . 0.950 n
C1 H3 . 0.950 n
C1 H4 . 0.950 n
C2 H5 . 0.950 n
C2 H6 . 0.950 n
C3 H7 . 0.950 n
C3 H8 . 0.952 n
C3 H9 . 0.950 n
C3 H17 . 0.952 n
C3 H18 . 0.951 n
C3 H19 . 0.949 n
C4 H10 . 0.950 n
C4 H11 . 0.950 n
C4 H12 . 0.950 n

loop_
_geom_contact_atom_site_label_1
_geom_contact_atom_site_label_2
_geom_contact_distance
_geom_contact_site_symmetry_2
_geom_contact_publ_flag
Cl1 O1 3.0800(10) 4_555 n
Cl1 O1 3.144(2) . n
Cl1 O2 3.250(2) 2_546 n
Cl1 O2 3.266(2) 3_667 n
Cl1 N2 3.430(2) 2_646 n
O2 N1 2.952(2) . n
O2 C3 3.356(3) . n
O2 C1 3.439(3) . n
O2 C1 3.534(3) 4_464 n
O2 C4 3.589(3) 1_455 n

loop_
_geom_hbond_atom_site_label_D
_geom_hbond_atom_site_label_H
_geom_hbond_atom_site_label_A
_geom_hbond_site_symmetry_A
_geom_hbond_distance_DH
_geom_hbond_distance_HA
_geom_hbond_distance_DA
_geom_hbond_angle_DHA
O1 H13 Cl1 . 0.94 2.22 3.144(2) 168
O1 H14 Cl1 4_454 0.95 2.14 3.0800(10) 170
O2 H15 Cl1 2_556 0.89 2.37 3.250(2) 172
O2 H16 Cl1 3_667 0.88 2.39 3.266(2) 175
N1 H1 O2 . 0.95 2.12 2.952(2) 146
N2 H2 Cl1 2_656 0.95 2.49 3.430(2) 170

loop_
_geom_torsion_atom_site_label_1
_geom_torsion_atom_site_label_2
_geom_torsion_atom_site_label_3
_geom_torsion_atom_site_label_4
_geom_torsion_site_symmetry_2
_geom_torsion_site_symmetry_3
_geom_torsion_site_symmetry_4
_geom_torsion
_geom_torsion_publ_flag
Ni1 N1 C1 C2 . . . -42.2(2) n
Ni1 N1 C1 C2 3_666 3_666 3_666 42.2(2) n
Ni1 N2 C2 C1 . . . -39.5(2) n
Ni1 N2 C2 C1 3_666 3_666 3_666 39.5(2) n
O1 Ni1 N1 C1 . . . 104.50(10) n
O1 Ni1 N1 C3 . . . -21.60(10) n
O1 Ni1 N1 C1 . 3_666 3_666 75.50(10) n
O1 Ni1 N1 C3 . 3_666 3_666 -158.40(10) n
O1 Ni1 N2 C2 . . . -82.40(10) n
O1 Ni1 N2 C4 . . . 44.4(2) n
O1 Ni1 N2 C2 . 3_666 3_666 -97.60(10) n
O1 Ni1 N2 C4 . 3_666 3_666 135.6(2) n
N1 Ni1 N2 C2 . . . 13.10(10) n
N1 Ni1 N2 C4 . . . 140.0(2) n
N1 Ni1 N2 C2 . 3_666 3_666 166.90(10) n
N1 Ni1 N2 C4 . 3_666 3_666 40.0(2) n
N1 C1 C2 N2 . . . 56.4(2) n
N2 Ni1 N1 C1 . . . 15.70(10) n
N2 Ni1 N1 C3 . . . -110.40(10) n
N2 Ni1 N1 C1 . 3_666 3_666 164.30(10) n
N2 Ni1 N1 C3 . 3_666 3_666 -69.60(10) n
C1 C2 N2 C4 . . . -171.00(10) n
C2 C1 N1 C3 . . . 87.6(2) n
